data_7708434
loop_
_publ_author_name
'Chaurasia, R.'
'Pandey, Shivendra Kumar'
'Singh, Devesh Kumar'
'Bharty, M. K.'
'Ganesan, Vellaichamy'
'Hira, S. K.'
'Manna, P. P.'
'Bharti, A.'
'Butcher, Ray J.'

_publ_section_title
;
 Antiproliferative activity and electrochemical oxygen evolution by Ni(ii)
 complexes of N&#x2032;-(aroyl)-hydrazine carbodithioates
;
_journal_name_full 'Dalton Transactions'
_journal_paper_doi 10.1039/D1DT02285G
_journal_year 2021
_chemical_formula_moiety 'C33 H25 N7 Ni O S2, C H4 O, 2(H2 O)'
_chemical_formula_sum 'C34 H33 N7 Ni O4 S2'
_chemical_formula_weight 726.50
_space_group_crystal_system triclinic
_space_group_IT_number 2
_space_group_name_Hall '-P 1'
_space_group_name_H-M_alt 'P -1'
_atom_sites_solution_hydrogens mixed
_audit_creation_method SHELXL-2014/7
_audit_update_record
;
2019-07-15 deposited with the CCDC.	2021-09-20 downloaded from the CCDC.
;
_cell_angle_alpha 104.095(9)
_cell_angle_beta 96.477(8)
_cell_angle_gamma 95.991(7)
_cell_formula_units_Z 2
_cell_length_a 10.8202(9)
_cell_length_b 12.6519(12)
_cell_length_c 12.8207(15)
_cell_measurement_reflns_used 4393
_cell_measurement_temperature 299(2)
_cell_measurement_theta_max 28.8652
_cell_measurement_theta_min 2.0239
_cell_volume 1675.5(3)
_computing_cell_refinement
;
CrysAlisPro, Agilent Technologies,
Version 1.171.35.19 (release 27-10-2011 CrysAlis171 .NET)
(compiled Oct 27 2011,15:02:11)
;
_computing_data_collection
;
CrysAlisPro, Agilent Technologies,
Version 1.171.35.19 (release 27-10-2011 CrysAlis171 .NET)
(compiled Oct 27 2011,15:02:11)
;
_computing_data_reduction
;
CrysAlisPro, Agilent Technologies,
Version 1.171.35.19 (release 27-10-2011 CrysAlis171 .NET)
(compiled Oct 27 2011,15:02:11)
;
_computing_molecular_graphics 'SHELXTL (Sheldrick, 2008)'
_computing_publication_material 'SHELXTL (Sheldrick, 2008)'
_computing_structure_refinement 'SHELXL-2014/7 (Sheldrick, 2014)'
_computing_structure_solution 'Shelxt (Sheldrick, 1996)'
_diffrn_ambient_temperature 299(2)
_diffrn_detector_area_resol_mean 16.0938
_diffrn_measured_fraction_theta_full 1.000
_diffrn_measured_fraction_theta_max 0.848
_diffrn_measurement_device_type 'Xcalibur, Eos'
_diffrn_measurement_method '\w scans'
_diffrn_radiation_type MoK\a
_diffrn_radiation_wavelength 0.71073
_diffrn_reflns_av_R_equivalents 0.0260
_diffrn_reflns_av_unetI/netI 0.0452
_diffrn_reflns_Laue_measured_fraction_full 1.000
_diffrn_reflns_Laue_measured_fraction_max 0.848
_diffrn_reflns_limit_h_max 14
_diffrn_reflns_limit_h_min -6
_diffrn_reflns_limit_k_max 16
_diffrn_reflns_limit_k_min -16
_diffrn_reflns_limit_l_max 17
_diffrn_reflns_limit_l_min -16
_diffrn_reflns_number 13193
_diffrn_reflns_point_group_measured_fraction_full 1.000
_diffrn_reflns_point_group_measured_fraction_max 0.848
_diffrn_reflns_theta_full 25.500
_diffrn_reflns_theta_max 28.929
_diffrn_reflns_theta_min 2.028
_exptl_absorpt_coefficient_mu 0.754
_exptl_absorpt_correction_T_max 1.00000
_exptl_absorpt_correction_T_min 0.79349
_exptl_absorpt_correction_type multi-scan
_exptl_absorpt_process_details
;
CrysAlisPro, Agilent Technologies,
Version 1.171.35.19 (release 27-10-2011 CrysAlis171 .NET)
(compiled Oct 27 2011,15:02:11)
Empirical absorption correction using spherical harmonics,
 implemented in SCALE3 ABSPACK scaling algorithm.
;
_exptl_crystal_colour red-brown
_exptl_crystal_density_diffrn 1.440
_exptl_crystal_description needle
_exptl_crystal_F_000 756
_exptl_crystal_size_max 0.25
_exptl_crystal_size_mid 0.18
_exptl_crystal_size_min 0.11
_refine_diff_density_max 1.088
_refine_diff_density_min -0.547
_refine_diff_density_rms 0.082
_refine_ls_extinction_method none
_refine_ls_goodness_of_fit_ref 1.063
_refine_ls_hydrogen_treatment mixed
_refine_ls_matrix_type full
_refine_ls_number_parameters 451
_refine_ls_number_reflns 7516
_refine_ls_number_restraints 6
_refine_ls_restrained_S_all 1.062
_refine_ls_R_factor_all 0.0646
_refine_ls_R_factor_gt 0.0501
_refine_ls_shift/su_max 0.001
_refine_ls_shift/su_mean 0.000
_refine_ls_structure_factor_coef Fsqd
_refine_ls_weighting_details 'w=1/[\s^2^(Fo^2^)+(0.0550P)^2^+2.1441P] where P=(Fo^2^+2Fc^2^)/3'
_refine_ls_weighting_scheme calc
_refine_ls_wR_factor_gt 0.1320
_refine_ls_wR_factor_ref 0.1416
_reflns_Friedel_coverage 0.000
_reflns_number_gt 6090
_reflns_number_total 7516
_reflns_threshold_expression 'I > 2\s(I)'
_cod_data_source_file d1dt02285g2.cif
_cod_data_source_block shelx
_cod_database_code 7708434
_shelx_shelxl_version_number 2014/7
_shelx_space_group_comment
;
The symmetry employed for this shelxl refinement is uniquely defined
by the following loop, which should always be used as a source of
symmetry information in preference to the above space-group names.
They are only intended as comments.
;

loop_
_space_group_symop_operation_xyz
'x, y, z'
'-x, -y, -z'

loop_
_atom_site_label
_atom_site_type_symbol
_atom_site_fract_x
_atom_site_fract_y
_atom_site_fract_z
_atom_site_U_iso_or_equiv
_atom_site_adp_type
_atom_site_occupancy
_atom_site_site_symmetry_order
_atom_site_calc_flag
_atom_site_refinement_flags_posn
_atom_site_refinement_flags_adp
_atom_site_refinement_flags_occupancy
_atom_site_disorder_assembly
_atom_site_disorder_group
Ni Ni 0.73439(4) 0.74857(3) 0.50939(3) 0.02684(12) Uani 1 1 d . . . . .
S1 S 1.05312(8) 0.89753(7) 0.61749(7) 0.0407(2) Uani 1 1 d . . . . .
S2 S 0.96987(10) 0.94659(9) 0.84135(7) 0.0534(3) Uani 1 1 d . . . . .
O1 O 0.59861(19) 0.73620(17) 0.60501(17) 0.0314(5) Uani 1 1 d . . . . .
N1 N 0.8358(2) 0.8149(2) 0.6635(2) 0.0309(5) Uani 1 1 d . . . . .
N2 N 0.7639(3) 0.8057(2) 0.7458(2) 0.0345(6) Uani 1 1 d . . . . .
N3 N 0.3938(3) 0.7285(3) 0.9344(3) 0.0578(9) Uani 1 1 d . . . . .
N4 N 0.6959(2) 0.9013(2) 0.4847(2) 0.0291(5) Uani 1 1 d . . . . .
N5 N 0.5894(2) 0.6980(2) 0.3725(2) 0.0312(5) Uani 1 1 d . . . . .
N6 N 0.8656(2) 0.7293(2) 0.3988(2) 0.0313(5) Uani 1 1 d . . . . .
N7 N 0.7650(2) 0.5853(2) 0.4994(2) 0.0291(5) Uani 1 1 d . . . . .
C1 C 0.5622(3) 0.7524(3) 0.7868(2) 0.0325(7) Uani 1 1 d . . . . .
C2 C 0.4405(3) 0.6977(3) 0.7527(3) 0.0391(7) Uani 1 1 d . . . . .
H2A H 0.4121 0.6683 0.6791 0.047 Uiso 1 1 calc R U . . .
C3 C 0.3624(4) 0.6873(3) 0.8279(3) 0.0511(9) Uani 1 1 d . . . . .
H3A H 0.2822 0.6488 0.8026 0.061 Uiso 1 1 calc R U . . .
C4 C 0.5084(4) 0.7806(4) 0.9664(3) 0.0644(13) Uani 1 1 d . . . . .
H4A H 0.5329 0.8105 1.0405 0.077 Uiso 1 1 calc R U . . .
C5 C 0.5963(4) 0.7943(4) 0.8972(3) 0.0552(11) Uani 1 1 d . . . . .
H5A H 0.6766 0.8312 0.9252 0.066 Uiso 1 1 calc R U . . .
C6 C 0.6466(3) 0.7652(2) 0.7064(2) 0.0281(6) Uani 1 1 d . . . . .
C7 C 0.9461(3) 0.8767(2) 0.6987(2) 0.0301(6) Uani 1 1 d . . . . .
C8 C 1.1308(4) 1.0114(4) 0.8670(4) 0.0629(12) Uani 1 1 d . . . . .
H8A H 1.1497 1.0364 0.8041 0.075 Uiso 1 1 calc R U . . .
H8B H 1.1400 1.0757 0.9282 0.075 Uiso 1 1 calc R U . . .
C9 C 1.2236(5) 0.9387(5) 0.8906(6) 0.103(2) Uani 1 1 d . . . . .
H9A H 1.3068 0.9784 0.9034 0.155 Uiso 1 1 calc R U . . .
H9B H 1.2071 0.9150 0.9540 0.155 Uiso 1 1 calc R U . . .
H9C H 1.2169 0.8757 0.8298 0.155 Uiso 1 1 calc R U . . .
C10 C 0.7483(3) 1.0006(3) 0.5415(3) 0.0346(7) Uani 1 1 d . . . . .
H10A H 0.8127 1.0071 0.5982 0.042 Uiso 1 1 calc R U . . .
C11 C 0.7102(3) 1.0976(3) 0.5195(3) 0.0399(8) Uani 1 1 d . . . . .
H11A H 0.7486 1.1662 0.5619 0.048 Uiso 1 1 calc R U . . .
C12 C 0.6172(3) 1.0902(3) 0.4360(3) 0.0425(8) Uani 1 1 d . . . . .
H12A H 0.5914 1.1535 0.4211 0.051 Uiso 1 1 calc R U . . .
C13 C 0.5605(3) 0.9855(3) 0.3724(3) 0.0373(7) Uani 1 1 d . . . . .
C14 C 0.4608(4) 0.9686(3) 0.2842(3) 0.0481(9) Uani 1 1 d . . . . .
H14A H 0.4323 1.0291 0.2652 0.058 Uiso 1 1 calc R U . . .
C15 C 0.4072(4) 0.8658(3) 0.2280(3) 0.0496(9) Uani 1 1 d . . . . .
H15A H 0.3425 0.8570 0.1709 0.060 Uiso 1 1 calc R U . . .
C17 C 0.3960(4) 0.6618(3) 0.1998(3) 0.0489(9) Uani 1 1 d . . . . .
H17A H 0.3312 0.6489 0.1422 0.059 Uiso 1 1 calc R U . . .
C16 C 0.4484(3) 0.7704(3) 0.2549(3) 0.0408(8) Uani 1 1 d . . . . .
C18 C 0.4407(4) 0.5754(3) 0.2312(3) 0.0507(9) Uani 1 1 d . . . . .
H18A H 0.4073 0.5033 0.1951 0.061 Uiso 1 1 calc R U . . .
C19 C 0.5379(3) 0.5977(3) 0.3190(3) 0.0401(8) Uani 1 1 d . . . . .
H19A H 0.5674 0.5387 0.3405 0.048 Uiso 1 1 calc R U . . .
C20 C 0.5458(3) 0.7841(3) 0.3412(2) 0.0316(6) Uani 1 1 d . . . . .
C21 C 0.6028(3) 0.8932(2) 0.4010(2) 0.0308(6) Uani 1 1 d . . . . .
C22 C 0.9139(3) 0.8009(3) 0.3491(3) 0.0416(8) Uani 1 1 d . . . . .
H22A H 0.8944 0.8724 0.3671 0.050 Uiso 1 1 calc R U . . .
C23 C 0.9930(4) 0.7731(3) 0.2705(3) 0.0495(9) Uani 1 1 d . . . . .
H23A H 1.0243 0.8253 0.2367 0.059 Uiso 1 1 calc R U . . .
C24 C 1.0243(4) 0.6688(3) 0.2436(3) 0.0491(9) Uani 1 1 d . . . . .
H24A H 1.0765 0.6497 0.1911 0.059 Uiso 1 1 calc R U . . .
C25 C 0.9766(3) 0.5903(3) 0.2959(3) 0.0389(7) Uani 1 1 d . . . . .
C26 C 1.0050(3) 0.4795(3) 0.2757(3) 0.0489(9) Uani 1 1 d . . . . .
H26A H 1.0576 0.4562 0.2246 0.059 Uiso 1 1 calc R U . . .
C27 C 0.9573(3) 0.4078(3) 0.3290(3) 0.0468(9) Uani 1 1 d . . . . .
H27A H 0.9785 0.3369 0.3148 0.056 Uiso 1 1 calc R U . . .
C28 C 0.8747(3) 0.4404(3) 0.4067(3) 0.0367(7) Uani 1 1 d . . . . .
C29 C 0.8199(3) 0.3695(3) 0.4632(3) 0.0438(8) Uani 1 1 d . . . . .
H29A H 0.8379 0.2977 0.4523 0.053 Uiso 1 1 calc R U . . .
C30 C 0.7401(4) 0.4074(3) 0.5340(3) 0.0443(8) Uani 1 1 d . . . . .
H30A H 0.7026 0.3613 0.5712 0.053 Uiso 1 1 calc R U . . .
C31 C 0.7148(3) 0.5156(3) 0.5505(3) 0.0372(7) Uani 1 1 d . . . . .
H31A H 0.6603 0.5401 0.5996 0.045 Uiso 1 1 calc R U . . .
C32 C 0.8438(3) 0.5482(2) 0.4277(2) 0.0283(6) Uani 1 1 d . . . . .
C33 C 0.8963(3) 0.6253(2) 0.3730(2) 0.0295(6) Uani 1 1 d . . . . .
O1W O 0.1495(4) 0.6730(5) 1.0023(3) 0.0913(13) Uani 1 1 d D . . . .
H1W1 H 0.219(4) 0.694(7) 0.989(7) 0.19(4) Uiso 1 1 d D . . . .
H1W2 H 0.148(9) 0.606(2) 0.991(9) 0.21(6) Uiso 1 1 d D . . . .
O2W O 0.8986(5) 0.7096(4) 0.9308(5) 0.1000(14) Uani 1 1 d D . . . .
H2W1 H 0.972(3) 0.720(5) 0.961(5) 0.09(2) Uiso 1 1 d D . . . .
H2W2 H 0.898(7) 0.756(7) 0.895(7) 0.25(6) Uiso 1 1 d D . . . .
O1S O 0.7897(5) 0.5418(4) 0.9996(4) 0.1072(14) Uani 1 1 d . . . . .
H1S H 0.8182 0.5927 0.9763 0.161 Uiso 1 1 calc R U . . .
C1S C 0.7057(7) 0.5780(6) 1.0701(5) 0.105(2) Uani 1 1 d . . . . .
H1S1 H 0.7204 0.5508 1.1334 0.157 Uiso 1 1 calc R U . . .
H1S2 H 0.6214 0.5513 1.0344 0.157 Uiso 1 1 calc R U . . .
H1S3 H 0.7172 0.6569 1.0912 0.157 Uiso 1 1 calc R U . . .

loop_
_atom_site_aniso_label
_atom_site_aniso_U_11
_atom_site_aniso_U_22
_atom_site_aniso_U_33
_atom_site_aniso_U_23
_atom_site_aniso_U_13
_atom_site_aniso_U_12
Ni 0.0318(2) 0.0220(2) 0.0299(2) 0.00955(14) 0.00896(15) 0.00647(14)
S1 0.0372(4) 0.0371(5) 0.0491(5) 0.0102(4) 0.0181(4) -0.0001(3)
S2 0.0491(6) 0.0655(7) 0.0368(5) 0.0039(4) 0.0066(4) -0.0108(5)
O1 0.0286(11) 0.0351(12) 0.0322(11) 0.0102(9) 0.0070(9) 0.0055(9)
N1 0.0325(14) 0.0310(13) 0.0323(13) 0.0113(10) 0.0101(11) 0.0051(11)
N2 0.0328(14) 0.0379(15) 0.0340(13) 0.0111(11) 0.0089(11) 0.0003(11)
N3 0.0446(19) 0.084(3) 0.0485(18) 0.0231(18) 0.0173(15) -0.0005(17)
N4 0.0308(13) 0.0256(13) 0.0347(13) 0.0115(10) 0.0108(10) 0.0053(10)
N5 0.0363(14) 0.0290(13) 0.0314(13) 0.0099(10) 0.0091(11) 0.0087(11)
N6 0.0335(14) 0.0296(13) 0.0324(13) 0.0098(10) 0.0068(11) 0.0047(11)
N7 0.0320(13) 0.0240(12) 0.0331(13) 0.0091(10) 0.0063(10) 0.0061(10)
C1 0.0337(16) 0.0322(16) 0.0348(16) 0.0121(13) 0.0096(13) 0.0060(13)
C2 0.0332(17) 0.0447(19) 0.0390(17) 0.0114(15) 0.0071(14) -0.0002(14)
C3 0.0375(19) 0.065(3) 0.050(2) 0.0178(19) 0.0098(16) -0.0089(18)
C4 0.047(2) 0.107(4) 0.0331(19) 0.011(2) 0.0127(17) -0.004(2)
C5 0.0366(19) 0.081(3) 0.0405(19) 0.0084(19) 0.0077(16) -0.0118(19)
C6 0.0305(15) 0.0249(14) 0.0326(15) 0.0116(12) 0.0081(12) 0.0061(12)
C7 0.0299(15) 0.0266(15) 0.0357(15) 0.0098(12) 0.0063(12) 0.0059(12)
C8 0.053(3) 0.063(3) 0.059(3) 0.005(2) -0.004(2) -0.010(2)
C9 0.068(4) 0.095(5) 0.134(6) 0.020(4) -0.021(4) 0.010(3)
C10 0.0363(17) 0.0271(16) 0.0428(17) 0.0108(13) 0.0109(14) 0.0049(13)
C11 0.0431(19) 0.0266(16) 0.056(2) 0.0137(15) 0.0219(16) 0.0078(14)
C12 0.049(2) 0.0307(17) 0.061(2) 0.0246(16) 0.0254(17) 0.0158(15)
C13 0.0445(19) 0.0379(18) 0.0399(17) 0.0189(14) 0.0199(15) 0.0168(15)
C14 0.057(2) 0.054(2) 0.048(2) 0.0287(18) 0.0143(17) 0.0284(19)
C15 0.056(2) 0.062(3) 0.0380(18) 0.0193(17) 0.0037(16) 0.0243(19)
C17 0.050(2) 0.058(2) 0.0345(17) 0.0095(16) -0.0025(16) 0.0061(18)
C16 0.045(2) 0.051(2) 0.0302(16) 0.0137(15) 0.0083(14) 0.0127(16)
C18 0.055(2) 0.047(2) 0.044(2) 0.0060(17) -0.0008(17) 0.0006(18)
C19 0.045(2) 0.0342(18) 0.0400(17) 0.0090(14) 0.0068(15) 0.0029(15)
C20 0.0333(16) 0.0357(17) 0.0302(15) 0.0123(13) 0.0111(12) 0.0090(13)
C21 0.0367(16) 0.0304(16) 0.0321(15) 0.0131(12) 0.0173(13) 0.0100(13)
C22 0.046(2) 0.0366(18) 0.0462(19) 0.0153(15) 0.0135(16) 0.0057(15)
C23 0.051(2) 0.055(2) 0.047(2) 0.0192(18) 0.0202(17) -0.0024(18)
C24 0.043(2) 0.060(2) 0.044(2) 0.0069(17) 0.0204(16) 0.0065(18)
C25 0.0319(16) 0.045(2) 0.0361(16) 0.0026(14) 0.0064(13) 0.0065(14)
C26 0.0401(19) 0.048(2) 0.051(2) -0.0086(17) 0.0119(16) 0.0132(16)
C27 0.0402(19) 0.0359(19) 0.058(2) -0.0019(16) 0.0020(17) 0.0146(15)
C28 0.0356(17) 0.0265(16) 0.0426(17) 0.0019(13) -0.0046(14) 0.0081(13)
C29 0.047(2) 0.0228(16) 0.059(2) 0.0103(15) -0.0048(17) 0.0066(14)
C30 0.054(2) 0.0266(17) 0.054(2) 0.0181(15) 0.0042(17) 0.0020(15)
C31 0.0400(18) 0.0308(17) 0.0434(18) 0.0149(14) 0.0072(14) 0.0031(13)
C32 0.0253(14) 0.0252(14) 0.0316(14) 0.0048(11) -0.0024(11) 0.0039(11)
C33 0.0253(14) 0.0302(15) 0.0305(14) 0.0044(12) 0.0026(11) 0.0033(12)
O1W 0.062(2) 0.140(4) 0.079(3) 0.042(3) 0.0219(19) -0.004(2)
O2W 0.111(4) 0.090(3) 0.124(4) 0.051(3) 0.055(3) 0.031(3)
O1S 0.110(4) 0.088(3) 0.120(4) 0.024(3) 0.034(3) -0.013(3)
C1S 0.099(5) 0.125(6) 0.100(5) 0.046(4) 0.018(4) 0.011(4)

loop_
_atom_type_symbol
_atom_type_description
_atom_type_scat_dispersion_real
_atom_type_scat_dispersion_imag
_atom_type_scat_source
C C 0.0033 0.0016 'International Tables Vol C Tables 4.2.6.8 and 6.1.1.4'
H H 0.0000 0.0000 'International Tables Vol C Tables 4.2.6.8 and 6.1.1.4'
N N 0.0061 0.0033 'International Tables Vol C Tables 4.2.6.8 and 6.1.1.4'
O O 0.0106 0.0060 'International Tables Vol C Tables 4.2.6.8 and 6.1.1.4'
S S 0.1246 0.1234 'International Tables Vol C Tables 4.2.6.8 and 6.1.1.4'
Ni Ni 0.3393 1.1124 'International Tables Vol C Tables 4.2.6.8 and 6.1.1.4'

loop_
_geom_angle_atom_site_label_1
_geom_angle_atom_site_label_2
_geom_angle_atom_site_label_3
_geom_angle
_geom_angle_site_symmetry_1
_geom_angle_site_symmetry_3
_geom_angle_publ_flag
O1 Ni N1 78.74(9) . . ?
O1 Ni N7 91.17(9) . . ?
N1 Ni N7 95.95(10) . . ?
O1 Ni N4 94.99(9) . . ?
N1 Ni N4 94.97(10) . . ?
N7 Ni N4 168.33(10) . . ?
O1 Ni N6 169.27(9) . . ?
N1 Ni N6 106.96(10) . . ?
N7 Ni N6 79.31(10) . . ?
N4 Ni N6 93.57(10) . . ?
O1 Ni N5 87.63(9) . . ?
N1 Ni N5 164.37(10) . . ?
N7 Ni N5 91.91(10) . . ?
N4 Ni N5 78.48(10) . . ?
N6 Ni N5 87.75(10) . . ?
C7 S2 C8 104.00(19) . . ?
C6 O1 Ni 110.51(18) . . ?
C7 N1 N2 114.1(2) . . ?
C7 N1 Ni 132.9(2) . . ?
N2 N1 Ni 112.16(19) . . ?
C6 N2 N1 111.8(2) . . ?
C4 N3 C3 115.7(3) . . ?
C10 N4 C21 118.0(3) . . ?
C10 N4 Ni 127.9(2) . . ?
C21 N4 Ni 114.06(19) . . ?
C19 N5 C20 118.2(3) . . ?
C19 N5 Ni 128.8(2) . . ?
C20 N5 Ni 113.0(2) . . ?
C22 N6 C33 118.3(3) . . ?
C22 N6 Ni 129.2(2) . . ?
C33 N6 Ni 112.42(19) . . ?
C31 N7 C32 117.8(3) . . ?
C31 N7 Ni 128.6(2) . . ?
C32 N7 Ni 113.56(19) . . ?
C5 C1 C2 116.3(3) . . ?
C5 C1 C6 123.3(3) . . ?
C2 C1 C6 120.4(3) . . ?
C3 C2 C1 120.0(3) . . ?
C3 C2 H2A 120.0 . . ?
C1 C2 H2A 120.0 . . ?
N3 C3 C2 124.2(3) . . ?
N3 C3 H3A 117.9 . . ?
C2 C3 H3A 117.9 . . ?
N3 C4 C5 124.8(4) . . ?
N3 C4 H4A 117.6 . . ?
C5 C4 H4A 117.6 . . ?
C1 C5 C4 118.9(3) . . ?
C1 C5 H5A 120.5 . . ?
C4 C5 H5A 120.5 . . ?
O1 C6 N2 126.3(3) . . ?
O1 C6 C1 117.5(3) . . ?
N2 C6 C1 116.2(3) . . ?
N1 C7 S1 123.8(2) . . ?
N1 C7 S2 114.5(2) . . ?
S1 C7 S2 121.57(18) . . ?
C9 C8 S2 114.1(4) . . ?
C9 C8 H8A 108.7 . . ?
S2 C8 H8A 108.7 . . ?
C9 C8 H8B 108.7 . . ?
S2 C8 H8B 108.7 . . ?
H8A C8 H8B 107.6 . . ?
C8 C9 H9A 109.5 . . ?
C8 C9 H9B 109.5 . . ?
H9A C9 H9B 109.5 . . ?
C8 C9 H9C 109.5 . . ?
H9A C9 H9C 109.5 . . ?
H9B C9 H9C 109.5 . . ?
N4 C10 C11 122.5(3) . . ?
N4 C10 H10A 118.7 . . ?
C11 C10 H10A 118.7 . . ?
C12 C11 C10 119.8(3) . . ?
C12 C11 H11A 120.1 . . ?
C10 C11 H11A 120.1 . . ?
C11 C12 C13 119.3(3) . . ?
C11 C12 H12A 120.4 . . ?
C13 C12 H12A 120.4 . . ?
C12 C13 C21 117.3(3) . . ?
C12 C13 C14 123.7(3) . . ?
C21 C13 C14 119.0(3) . . ?
C15 C14 C13 121.1(3) . . ?
C15 C14 H14A 119.4 . . ?
C13 C14 H14A 119.4 . . ?
C14 C15 C16 121.1(3) . . ?
C14 C15 H15A 119.4 . . ?
C16 C15 H15A 119.4 . . ?
C18 C17 C16 119.8(3) . . ?
C18 C17 H17A 120.1 . . ?
C16 C17 H17A 120.1 . . ?
C20 C16 C17 117.2(3) . . ?
C20 C16 C15 119.2(3) . . ?
C17 C16 C15 123.6(3) . . ?
C17 C18 C19 118.7(4) . . ?
C17 C18 H18A 120.6 . . ?
C19 C18 H18A 120.6 . . ?
N5 C19 C18 123.2(3) . . ?
N5 C19 H19A 118.4 . . ?
C18 C19 H19A 118.4 . . ?
N5 C20 C16 122.8(3) . . ?
N5 C20 C21 117.5(3) . . ?
C16 C20 C21 119.7(3) . . ?
N4 C21 C13 123.1(3) . . ?
N4 C21 C20 117.0(3) . . ?
C13 C21 C20 119.8(3) . . ?
N6 C22 C23 122.6(3) . . ?
N6 C22 H22A 118.7 . . ?
C23 C22 H22A 118.7 . . ?
C24 C23 C22 119.8(3) . . ?
C24 C23 H23A 120.1 . . ?
C22 C23 H23A 120.1 . . ?
C23 C24 C25 119.6(3) . . ?
C23 C24 H24A 120.2 . . ?
C25 C24 H24A 120.2 . . ?
C33 C25 C24 116.7(3) . . ?
C33 C25 C26 119.0(3) . . ?
C24 C25 C26 124.4(3) . . ?
C27 C26 C25 121.8(3) . . ?
C27 C26 H26A 119.1 . . ?
C25 C26 H26A 119.1 . . ?
C26 C27 C28 120.5(3) . . ?
C26 C27 H27A 119.7 . . ?
C28 C27 H27A 119.7 . . ?
C32 C28 C29 117.4(3) . . ?
C32 C28 C27 119.1(3) . . ?
C29 C28 C27 123.5(3) . . ?
C30 C29 C28 119.2(3) . . ?
C30 C29 H29A 120.4 . . ?
C28 C29 H29A 120.4 . . ?
C29 C30 C31 119.9(3) . . ?
C29 C30 H30A 120.1 . . ?
C31 C30 H30A 120.1 . . ?
N7 C31 C30 122.9(3) . . ?
N7 C31 H31A 118.6 . . ?
C30 C31 H31A 118.6 . . ?
N7 C32 C28 122.8(3) . . ?
N7 C32 C33 116.6(3) . . ?
C28 C32 C33 120.6(3) . . ?
N6 C33 C25 123.1(3) . . ?
N6 C33 C32 117.9(3) . . ?
C25 C33 C32 119.0(3) . . ?
H1W1 O1W H1W2 104(3) . . ?
H2W1 O2W H2W2 103(3) . . ?
C1S O1S H1S 109.5 . . ?
O1S C1S H1S1 109.5 . . ?
O1S C1S H1S2 109.5 . . ?
H1S1 C1S H1S2 109.5 . . ?
O1S C1S H1S3 109.5 . . ?
H1S1 C1S H1S3 109.5 . . ?
H1S2 C1S H1S3 109.5 . . ?

loop_
_geom_bond_atom_site_label_1
_geom_bond_atom_site_label_2
_geom_bond_distance
_geom_bond_site_symmetry_2
_geom_bond_publ_flag
Ni O1 2.034(2) . ?
Ni N1 2.079(3) . ?
Ni N7 2.102(2) . ?
Ni N4 2.107(2) . ?
Ni N6 2.108(3) . ?
Ni N5 2.138(3) . ?
S1 C7 1.684(3) . ?
S2 C7 1.803(3) . ?
S2 C8 1.804(4) . ?
O1 C6 1.293(3) . ?
N1 C7 1.324(4) . ?
N1 N2 1.399(4) . ?
N2 C6 1.312(4) . ?
N3 C4 1.312(5) . ?
N3 C3 1.328(5) . ?
N4 C10 1.321(4) . ?
N4 C21 1.363(4) . ?
N5 C19 1.317(4) . ?
N5 C20 1.359(4) . ?
N6 C22 1.325(4) . ?
N6 C33 1.362(4) . ?
N7 C31 1.328(4) . ?
N7 C32 1.357(4) . ?
C1 C5 1.377(5) . ?
C1 C2 1.391(4) . ?
C1 C6 1.478(4) . ?
C2 C3 1.373(5) . ?
C2 H2A 0.9300 . ?
C3 H3A 0.9300 . ?
C4 C5 1.398(5) . ?
C4 H4A 0.9300 . ?
C5 H5A 0.9300 . ?
C8 C9 1.485(7) . ?
C8 H8A 0.9700 . ?
C8 H8B 0.9700 . ?
C9 H9A 0.9600 . ?
C9 H9B 0.9600 . ?
C9 H9C 0.9600 . ?
C10 C11 1.416(4) . ?
C10 H10A 0.9300 . ?
C11 C12 1.363(5) . ?
C11 H11A 0.9300 . ?
C12 C13 1.409(5) . ?
C12 H12A 0.9300 . ?
C13 C21 1.410(4) . ?
C13 C14 1.431(5) . ?
C14 C15 1.357(6) . ?
C14 H14A 0.9300 . ?
C15 C16 1.434(5) . ?
C15 H15A 0.9300 . ?
C17 C18 1.368(5) . ?
C17 C16 1.407(5) . ?
C17 H17A 0.9300 . ?
C16 C20 1.403(4) . ?
C18 C19 1.403(5) . ?
C18 H18A 0.9300 . ?
C19 H19A 0.9300 . ?
C20 C21 1.440(4) . ?
C22 C23 1.398(5) . ?
C22 H22A 0.9300 . ?
C23 C24 1.367(6) . ?
C23 H23A 0.9300 . ?
C24 C25 1.414(5) . ?
C24 H24A 0.9300 . ?
C25 C33 1.410(4) . ?
C25 C26 1.434(5) . ?
C26 C27 1.357(6) . ?
C26 H26A 0.9300 . ?
C27 C28 1.428(5) . ?
C27 H27A 0.9300 . ?
C28 C32 1.407(4) . ?
C28 C29 1.408(5) . ?
C29 C30 1.359(5) . ?
C29 H29A 0.9300 . ?
C30 C31 1.394(5) . ?
C30 H30A 0.9300 . ?
C31 H31A 0.9300 . ?
C32 C33 1.441(4) . ?
O1W H1W1 0.82(2) . ?
O1W H1W2 0.83(2) . ?
O2W H2W1 0.828(19) . ?
O2W H2W2 0.83(2) . ?
O1S C1S 1.386(7) . ?
O1S H1S 0.8200 . ?
C1S H1S1 0.9600 . ?
C1S H1S2 0.9600 . ?
C1S H1S3 0.9600 . ?

loop_
_geom_hbond_atom_site_label_D
_geom_hbond_atom_site_label_H
_geom_hbond_atom_site_label_A
_geom_hbond_distance_DH
_geom_hbond_distance_HA
_geom_hbond_distance_DA
_geom_hbond_angle_DHA
_geom_hbond_site_symmetry_A
C8 H8A S1 0.97 2.63 3.148(4) 113.9 .
C19 H19A N7 0.93 2.69 3.222(4) 117.1 .
C22 H22A S1 0.93 2.86 3.709(4) 152.1 2_776
C31 H31A O1 0.93 2.62 3.136(4) 115.4 .
O1W H1W1 N3 0.82(2) 2.13(3) 2.944(5) 172(9) .
O1W H1W2 O1S 0.83(2) 2.07(4) 2.857(8) 158(10) 2_667
O2W H2W1 O1W 0.828(19) 2.12(3) 2.887(7) 155(6) 1_655
O2W H2W2 S2 0.83(2) 2.73(4) 3.506(5) 157(7) .
O2W H2W2 N2 0.83(2) 2.51(4) 3.197(7) 141(7) .
O1S H1S O2W 0.82 1.88 2.701(6) 174.5 .

loop_
_geom_torsion_atom_site_label_1
_geom_torsion_atom_site_label_2
_geom_torsion_atom_site_label_3
_geom_torsion_atom_site_label_4
_geom_torsion
_geom_torsion_site_symmetry_1
_geom_torsion_site_symmetry_2
_geom_torsion_site_symmetry_3
_geom_torsion_site_symmetry_4
_geom_torsion_publ_flag
C7 N1 N2 C6 165.8(3) . . . . ?
Ni N1 N2 C6 -5.0(3) . . . . ?
C5 C1 C2 C3 -0.6(5) . . . . ?
C6 C1 C2 C3 -179.3(3) . . . . ?
C4 N3 C3 C2 -1.1(7) . . . . ?
C1 C2 C3 N3 1.5(6) . . . . ?
C3 N3 C4 C5 -0.2(8) . . . . ?
C2 C1 C5 C4 -0.5(6) . . . . ?
C6 C1 C5 C4 178.1(4) . . . . ?
N3 C4 C5 C1 1.0(8) . . . . ?
Ni O1 C6 N2 5.1(4) . . . . ?
Ni O1 C6 C1 -175.1(2) . . . . ?
N1 N2 C6 O1 0.0(4) . . . . ?
N1 N2 C6 C1 -179.8(2) . . . . ?
C5 C1 C6 O1 -170.4(3) . . . . ?
C2 C1 C6 O1 8.2(4) . . . . ?
C5 C1 C6 N2 9.5(5) . . . . ?
C2 C1 C6 N2 -171.9(3) . . . . ?
N2 N1 C7 S1 177.6(2) . . . . ?
Ni N1 C7 S1 -14.0(4) . . . . ?
N2 N1 C7 S2 -6.7(3) . . . . ?
Ni N1 C7 S2 161.74(17) . . . . ?
C8 S2 C7 N1 174.5(3) . . . . ?
C8 S2 C7 S1 -9.7(3) . . . . ?
C7 S2 C8 C9 -85.1(4) . . . . ?
C21 N4 C10 C11 0.9(4) . . . . ?
Ni N4 C10 C11 -177.2(2) . . . . ?
N4 C10 C11 C12 -0.8(5) . . . . ?
C10 C11 C12 C13 -0.2(5) . . . . ?
C11 C12 C13 C21 1.2(5) . . . . ?
C11 C12 C13 C14 178.9(3) . . . . ?
C12 C13 C14 C15 -177.9(3) . . . . ?
C21 C13 C14 C15 -0.2(5) . . . . ?
C13 C14 C15 C16 0.0(6) . . . . ?
C18 C17 C16 C20 -0.1(5) . . . . ?
C18 C17 C16 C15 -179.7(4) . . . . ?
C14 C15 C16 C20 0.1(6) . . . . ?
C14 C15 C16 C17 179.7(4) . . . . ?
C16 C17 C18 C19 0.5(6) . . . . ?
C20 N5 C19 C18 0.2(5) . . . . ?
Ni N5 C19 C18 178.5(3) . . . . ?
C17 C18 C19 N5 -0.6(6) . . . . ?
C19 N5 C20 C16 0.2(5) . . . . ?
Ni N5 C20 C16 -178.3(2) . . . . ?
C19 N5 C20 C21 179.7(3) . . . . ?
Ni N5 C20 C21 1.1(3) . . . . ?
C17 C16 C20 N5 -0.3(5) . . . . ?
C15 C16 C20 N5 179.3(3) . . . . ?
C17 C16 C20 C21 -179.7(3) . . . . ?
C15 C16 C20 C21 -0.1(5) . . . . ?
C10 N4 C21 C13 0.2(4) . . . . ?
Ni N4 C21 C13 178.5(2) . . . . ?
C10 N4 C21 C20 -179.1(3) . . . . ?
Ni N4 C21 C20 -0.8(3) . . . . ?
C12 C13 C21 N4 -1.2(5) . . . . ?
C14 C13 C21 N4 -179.0(3) . . . . ?
C12 C13 C21 C20 178.1(3) . . . . ?
C14 C13 C21 C20 0.2(4) . . . . ?
N5 C20 C21 N4 -0.2(4) . . . . ?
C16 C20 C21 N4 179.2(3) . . . . ?
N5 C20 C21 C13 -179.5(3) . . . . ?
C16 C20 C21 C13 -0.1(4) . . . . ?
C33 N6 C22 C23 1.0(5) . . . . ?
Ni N6 C22 C23 -174.7(3) . . . . ?
N6 C22 C23 C24 -0.8(6) . . . . ?
C22 C23 C24 C25 -0.4(6) . . . . ?
C23 C24 C25 C33 1.1(5) . . . . ?
C23 C24 C25 C26 -178.7(3) . . . . ?
C33 C25 C26 C27 -0.4(5) . . . . ?
C24 C25 C26 C27 179.5(4) . . . . ?
C25 C26 C27 C28 1.0(6) . . . . ?
C26 C27 C28 C32 -0.2(5) . . . . ?
C26 C27 C28 C29 178.6(3) . . . . ?
C32 C28 C29 C30 0.4(5) . . . . ?
C27 C28 C29 C30 -178.5(3) . . . . ?
C28 C29 C30 C31 -0.7(5) . . . . ?
C32 N7 C31 C30 0.3(5) . . . . ?
Ni N7 C31 C30 177.9(2) . . . . ?
C29 C30 C31 N7 0.3(5) . . . . ?
C31 N7 C32 C28 -0.6(4) . . . . ?
Ni N7 C32 C28 -178.5(2) . . . . ?
C31 N7 C32 C33 179.7(3) . . . . ?
Ni N7 C32 C33 1.7(3) . . . . ?
C29 C28 C32 N7 0.3(4) . . . . ?
C27 C28 C32 N7 179.2(3) . . . . ?
C29 C28 C32 C33 180.0(3) . . . . ?
C27 C28 C32 C33 -1.1(4) . . . . ?
C22 N6 C33 C25 -0.1(4) . . . . ?
Ni N6 C33 C25 176.2(2) . . . . ?
C22 N6 C33 C32 179.8(3) . . . . ?
Ni N6 C33 C32 -3.9(3) . . . . ?
C24 C25 C33 N6 -0.9(5) . . . . ?
C26 C25 C33 N6 179.0(3) . . . . ?
C24 C25 C33 C32 179.2(3) . . . . ?
C26 C25 C33 C32 -0.9(4) . . . . ?
N7 C32 C33 N6 1.5(4) . . . . ?
C28 C32 C33 N6 -178.2(3) . . . . ?
N7 C32 C33 C25 -178.6(3) . . . . ?
C28 C32 C33 C25 1.6(4) . . . . ?
